data_7107928
loop_
_publ_author_name
'Jose-Antonio Garcia-Lopez'
'Maria-Jose Oliva-Madrid'
'Isabel Saura-lamas'
'Delia Bautista'
'Jose Vicente'

_publ_section_title
;
 Insertion of benzyne into the Pd-C bond. Synthesis of unnatural amino
 acid derivatives by sequential insertion of benzyne and CO:
 2,2'-functionalized biaryls containing alkylamino and carboxymethyl
 substituents. Isolation of stable carbopalladated-benzyne intermediates
;
_journal_name_full Chem.Commun.
_journal_page_first 6744
_journal_paper_doi 10.1039/c2cc32975a
_journal_volume 48
_journal_year 2012
_chemical_formula_sum 'C35 H35 Br Cl2 N O2 P Pd'
_chemical_formula_weight 789.82
_chemical_name_systematic
;
?
;
_space_group_IT_number 2
_symmetry_cell_setting triclinic
_symmetry_space_group_name_Hall '-P 1'
_symmetry_space_group_name_H-M 'P -1'
_atom_sites_solution_hydrogens geom
_atom_sites_solution_primary direct
_atom_sites_solution_secondary difmap
_audit_creation_method SHELXL-97
_cell_angle_alpha 68.116(2)
_cell_angle_beta 79.424(2)
_cell_angle_gamma 75.791(2)
_cell_formula_units_Z 2
_cell_length_a 8.8675(7)
_cell_length_b 13.5117(11)
_cell_length_c 15.0521(12)
_cell_measurement_reflns_used 5425
_cell_measurement_temperature 100(2)
_cell_measurement_theta_max 28.56
_cell_measurement_theta_min 2.56
_cell_volume 1613.8(2)
_computing_cell_refinement 'Bruker SAINT'
_computing_data_collection 'Bruker SMART'
_computing_data_reduction 'Bruker SAINT'
_computing_molecular_graphics SHELXTL
_computing_publication_material SHELXTL
_computing_structure_refinement 'SHELXL-97 (Sheldrick, 1997)'
_computing_structure_solution 'SHELXS-97 (Sheldrick, 1990)'
_diffrn_ambient_temperature 100(2)
_diffrn_detector_area_resol_mean 8.26
_diffrn_measured_fraction_theta_full 0.995
_diffrn_measured_fraction_theta_max 0.907
_diffrn_measurement_device_type 'Bruker SMART APEX CCD'
_diffrn_measurement_method \w-scan
_diffrn_radiation_monochromator graphite
_diffrn_radiation_source 'fine-focus sealed tube'
_diffrn_radiation_type MoK\a
_diffrn_radiation_wavelength 0.71073
_diffrn_reflns_av_R_equivalents 0.0202
_diffrn_reflns_av_sigmaI/netI 0.0262
_diffrn_reflns_limit_h_max 11
_diffrn_reflns_limit_h_min -11
_diffrn_reflns_limit_k_max 17
_diffrn_reflns_limit_k_min -18
_diffrn_reflns_limit_l_max 20
_diffrn_reflns_limit_l_min -20
_diffrn_reflns_number 19839
_diffrn_reflns_theta_full 26.00
_diffrn_reflns_theta_max 28.71
_diffrn_reflns_theta_min 1.66
_exptl_absorpt_coefficient_mu 2.062
_exptl_absorpt_correction_T_max 0.9407
_exptl_absorpt_correction_T_min 0.8292
_exptl_absorpt_correction_type multi-scan
_exptl_absorpt_process_details SADABS
_exptl_crystal_colour colourless
_exptl_crystal_density_diffrn 1.625
_exptl_crystal_density_method 'not measured'
_exptl_crystal_description lath
_exptl_crystal_F_000 796
_exptl_crystal_size_max 0.25
_exptl_crystal_size_mid 0.10
_exptl_crystal_size_min 0.03
_refine_diff_density_max 0.767
_refine_diff_density_min -0.615
_refine_diff_density_rms 0.089
_refine_ls_extinction_method none
_refine_ls_goodness_of_fit_ref 1.035
_refine_ls_hydrogen_treatment 'NH2 free with SADI, rigid methyls others riding'
_refine_ls_matrix_type full
_refine_ls_number_parameters 398
_refine_ls_number_reflns 7568
_refine_ls_number_restraints 1
_refine_ls_restrained_S_all 1.035
_refine_ls_R_factor_all 0.0316
_refine_ls_R_factor_gt 0.0289
_refine_ls_shift/su_max 0.001
_refine_ls_shift/su_mean 0.000
_refine_ls_structure_factor_coef Fsqd
_refine_ls_weighting_details 'calc w=1/[\s^2^(Fo^2^)+(0.0360P)^2^+1.8269P] where P=(Fo^2^+2Fc^2^)/3'
_refine_ls_weighting_scheme calc
_refine_ls_wR_factor_gt 0.0713
_refine_ls_wR_factor_ref 0.0727
_reflns_number_gt 7000
_reflns_number_total 7568
_reflns_threshold_expression >2sigma(I)
_cod_data_source_file c2cc32975a.txt
_cod_data_source_block joe6912s
_cod_database_code 7107928

loop_
_symmetry_equiv_pos_as_xyz
'x, y, z'
'-x, -y, -z'

loop_
_atom_site_label
_atom_site_type_symbol
_atom_site_fract_x
_atom_site_fract_y
_atom_site_fract_z
_atom_site_U_iso_or_equiv
_atom_site_adp_type
_atom_site_occupancy
_atom_site_symmetry_multiplicity
_atom_site_calc_flag
_atom_site_refinement_flags
Pd1 Pd 0.707650(18) 0.338615(13) 0.119257(11) 0.01212(5) Uani 1 1 d .
N1 N 0.8342(2) 0.37818(16) -0.01976(14) 0.0148(4) Uani 1 1 d D
H01A H 0.861(3) 0.434(2) -0.025(2) 0.020(7) Uiso 1 1 d D
H01B H 0.770(3) 0.392(2) -0.0576(19) 0.020(7) Uiso 1 1 d D
P1 P 0.54363(6) 0.30636(4) 0.25737(4) 0.01334(11) Uani 1 1 d .
Br1 Br 0.89490(3) 0.425895(19) 0.162650(17) 0.01983(6) Uani 1 1 d .
C1 C 0.5754(2) 0.27490(18) 0.06967(15) 0.0146(4) Uani 1 1 d .
C2 C 0.6157(2) 0.16502(18) 0.07791(15) 0.0147(4) Uani 1 1 d .
C3 C 0.7620(2) 0.09466(17) 0.11995(15) 0.0136(4) Uani 1 1 d .
C4 C 0.9071(2) 0.10932(17) 0.06804(15) 0.0140(4) Uani 1 1 d .
C5 C 0.9266(3) 0.19203(18) -0.03213(15) 0.0149(4) Uani 1 1 d .
H5A H 0.8273 0.2115 -0.0613 0.018 Uiso 1 1 calc R
H5B H 1.0080 0.1572 -0.0716 0.018 Uiso 1 1 calc R
C6 C 0.9712(3) 0.29682(18) -0.03783(16) 0.0163(4) Uani 1 1 d .
H6A H 1.0457 0.2789 0.0100 0.020 Uiso 1 1 calc R
H6B H 1.0250 0.3292 -0.1025 0.020 Uiso 1 1 calc R
C7 C 0.5225(3) 0.12264(19) 0.04104(16) 0.0173(4) Uani 1 1 d .
H7 H 0.5464 0.0474 0.0493 0.021 Uiso 1 1 calc R
C8 C 0.3950(3) 0.1894(2) -0.00767(17) 0.0197(5) Uani 1 1 d .
H8 H 0.3326 0.1599 -0.0326 0.024 Uiso 1 1 calc R
C9 C 0.3596(3) 0.2992(2) -0.01961(16) 0.0188(5) Uani 1 1 d .
H9 H 0.2748 0.3455 -0.0546 0.023 Uiso 1 1 calc R
C10 C 0.4481(3) 0.34147(19) 0.01952(16) 0.0167(4) Uani 1 1 d .
H10 H 0.4219 0.4164 0.0122 0.020 Uiso 1 1 calc R
C11 C 1.0424(3) 0.04108(18) 0.10834(16) 0.0156(4) Uani 1 1 d .
H11 H 1.1415 0.0509 0.0734 0.019 Uiso 1 1 calc R
C12 C 1.0358(3) -0.03978(17) 0.19713(16) 0.0147(4) Uani 1 1 d .
C13 C 0.8890(3) -0.05529(18) 0.24932(16) 0.0158(4) Uani 1 1 d .
C14 C 0.7545(3) 0.01122(18) 0.21053(16) 0.0160(4) Uani 1 1 d .
H14 H 0.6555 0.0006 0.2453 0.019 Uiso 1 1 calc R
C15 C 1.3127(3) -0.0920(2) 0.19242(17) 0.0204(5) Uani 1 1 d .
H15A H 1.3269 -0.1045 0.1311 0.031 Uiso 1 1 calc R
H15B H 1.3938 -0.1422 0.2328 0.031 Uiso 1 1 calc R
H15C H 1.3208 -0.0169 0.1803 0.031 Uiso 1 1 calc R
O1 O 1.16238(18) -0.11002(13) 0.24047(11) 0.0178(3) Uani 1 1 d .
C16 C 0.7544(3) -0.1492(2) 0.39807(18) 0.0263(5) Uani 1 1 d .
H16A H 0.7133 -0.0824 0.4133 0.040 Uiso 1 1 calc R
H16B H 0.7750 -0.2108 0.4576 0.040 Uiso 1 1 calc R
H16C H 0.6775 -0.1615 0.3661 0.040 Uiso 1 1 calc R
O2 O 0.89550(19) -0.13865(14) 0.33608(12) 0.0217(4) Uani 1 1 d .
C21 C 0.4196(3) 0.20610(18) 0.28943(15) 0.0148(4) Uani 1 1 d .
C22 C 0.4471(3) 0.10754(19) 0.36525(16) 0.0186(4) Uani 1 1 d .
H22 H 0.5329 0.0912 0.4013 0.022 Uiso 1 1 calc R
C23 C 0.3499(3) 0.0331(2) 0.38838(18) 0.0225(5) Uani 1 1 d .
H23 H 0.3700 -0.0339 0.4400 0.027 Uiso 1 1 calc R
C24 C 0.2237(3) 0.0561(2) 0.33672(17) 0.0217(5) Uani 1 1 d .
H24 H 0.1570 0.0052 0.3531 0.026 Uiso 1 1 calc R
C25 C 0.1953(3) 0.1537(2) 0.26092(17) 0.0195(5) Uani 1 1 d .
H25 H 0.1092 0.1695 0.2251 0.023 Uiso 1 1 calc R
C26 C 0.2923(3) 0.22810(19) 0.23735(16) 0.0178(4) Uani 1 1 d .
H26 H 0.2722 0.2947 0.1853 0.021 Uiso 1 1 calc R
C31 C 0.4019(3) 0.42960(18) 0.25856(16) 0.0153(4) Uani 1 1 d .
C32 C 0.2497(3) 0.42888(19) 0.30466(17) 0.0210(5) Uani 1 1 d .
H32 H 0.2132 0.3623 0.3336 0.025 Uiso 1 1 calc R
C33 C 0.1516(3) 0.5252(2) 0.30833(18) 0.0229(5) Uani 1 1 d .
H33 H 0.0486 0.5239 0.3399 0.027 Uiso 1 1 calc R
C34 C 0.2031(3) 0.6229(2) 0.26635(17) 0.0221(5) Uani 1 1 d .
H34 H 0.1362 0.6884 0.2697 0.027 Uiso 1 1 calc R
C35 C 0.3533(3) 0.6245(2) 0.21929(18) 0.0223(5) Uani 1 1 d .
H35 H 0.3887 0.6914 0.1897 0.027 Uiso 1 1 calc R
C36 C 0.4516(3) 0.52856(19) 0.21546(16) 0.0181(4) Uani 1 1 d .
H36 H 0.5540 0.5304 0.1831 0.022 Uiso 1 1 calc R
C41 C 0.6408(3) 0.26870(18) 0.36532(16) 0.0158(4) Uani 1 1 d .
C42 C 0.5641(3) 0.29557(19) 0.44534(17) 0.0200(5) Uani 1 1 d .
H42 H 0.4572 0.3305 0.4453 0.024 Uiso 1 1 calc R
C43 C 0.6422(3) 0.2718(2) 0.52481(17) 0.0227(5) Uani 1 1 d .
H43 H 0.5890 0.2909 0.5787 0.027 Uiso 1 1 calc R
C44 C 0.7978(3) 0.2203(2) 0.52575(17) 0.0235(5) Uani 1 1 d .
H44 H 0.8522 0.2056 0.5795 0.028 Uiso 1 1 calc R
C45 C 0.8738(3) 0.1903(2) 0.44796(18) 0.0258(5) Uani 1 1 d .
H45 H 0.9796 0.1530 0.4493 0.031 Uiso 1 1 calc R
C46 C 0.7958(3) 0.2147(2) 0.36777(17) 0.0217(5) Uani 1 1 d .
H46 H 0.8489 0.1942 0.3145 0.026 Uiso 1 1 calc R
C99 C 0.7011(4) 0.5427(2) 0.3561(2) 0.0330(6) Uani 1 1 d .
H99A H 0.5913 0.5331 0.3663 0.040 Uiso 1 1 calc R
H99B H 0.7664 0.4868 0.3302 0.040 Uiso 1 1 calc R
Cl1 Cl 0.71539(8) 0.67352(6) 0.27151(5) 0.03491(15) Uani 1 1 d .
Cl2 Cl 0.76285(8) 0.52402(6) 0.46750(5) 0.03292(15) Uani 1 1 d .

loop_
_atom_site_aniso_label
_atom_site_aniso_U_11
_atom_site_aniso_U_22
_atom_site_aniso_U_33
_atom_site_aniso_U_23
_atom_site_aniso_U_13
_atom_site_aniso_U_12
Pd1 0.01203(8) 0.01243(8) 0.01161(8) -0.00359(6) -0.00063(6) -0.00317(6)
N1 0.0154(9) 0.0141(9) 0.0141(9) -0.0032(7) -0.0022(7) -0.0035(7)
P1 0.0134(2) 0.0128(3) 0.0122(3) -0.0032(2) -0.0008(2) -0.0018(2)
Br1 0.02024(12) 0.02098(12) 0.01980(12) -0.00687(9) -0.00272(9) -0.00647(9)
C1 0.0149(10) 0.0168(10) 0.0110(10) -0.0037(8) 0.0013(8) -0.0047(8)
C2 0.0129(10) 0.0190(11) 0.0117(10) -0.0047(8) 0.0013(8) -0.0053(8)
C3 0.0159(10) 0.0133(10) 0.0128(10) -0.0051(8) -0.0016(8) -0.0039(8)
C4 0.0163(10) 0.0133(10) 0.0122(10) -0.0042(8) -0.0004(8) -0.0033(8)
C5 0.0154(10) 0.0158(10) 0.0117(10) -0.0028(8) -0.0004(8) -0.0036(8)
C6 0.0143(10) 0.0173(11) 0.0155(10) -0.0036(8) 0.0003(8) -0.0044(8)
C7 0.0187(11) 0.0166(11) 0.0170(11) -0.0054(9) 0.0022(8) -0.0073(9)
C8 0.0166(11) 0.0284(12) 0.0172(11) -0.0070(10) -0.0011(8) -0.0119(9)
C9 0.0120(10) 0.0240(12) 0.0166(11) -0.0020(9) -0.0013(8) -0.0047(9)
C10 0.0151(10) 0.0172(10) 0.0150(10) -0.0029(8) 0.0003(8) -0.0036(8)
C11 0.0158(10) 0.0163(10) 0.0150(10) -0.0055(8) 0.0004(8) -0.0051(8)
C12 0.0159(10) 0.0137(10) 0.0153(10) -0.0061(8) -0.0024(8) -0.0021(8)
C13 0.0207(11) 0.0133(10) 0.0126(10) -0.0028(8) -0.0009(8) -0.0050(8)
C14 0.0161(10) 0.0163(10) 0.0159(11) -0.0054(9) 0.0004(8) -0.0053(8)
C15 0.0162(11) 0.0211(11) 0.0210(12) -0.0061(9) -0.0003(9) -0.0012(9)
O1 0.0145(7) 0.0168(8) 0.0173(8) -0.0018(6) -0.0017(6) -0.0009(6)
C16 0.0269(13) 0.0261(13) 0.0163(12) 0.0015(10) 0.0038(10) -0.0063(10)
O2 0.0202(8) 0.0194(8) 0.0165(8) 0.0031(7) -0.0001(6) -0.0038(7)
C21 0.0159(10) 0.0142(10) 0.0135(10) -0.0050(8) 0.0022(8) -0.0039(8)
C22 0.0218(11) 0.0175(11) 0.0156(11) -0.0052(9) -0.0024(9) -0.0027(9)
C23 0.0302(13) 0.0167(11) 0.0198(12) -0.0040(9) -0.0009(10) -0.0079(10)
C24 0.0259(12) 0.0199(11) 0.0200(12) -0.0076(9) 0.0045(9) -0.0097(10)
C25 0.0167(11) 0.0227(12) 0.0199(11) -0.0086(9) 0.0015(9) -0.0058(9)
C26 0.0166(10) 0.0187(11) 0.0158(11) -0.0046(9) 0.0011(8) -0.0035(9)
C31 0.0171(10) 0.0151(10) 0.0128(10) -0.0039(8) -0.0037(8) -0.0012(8)
C32 0.0195(11) 0.0180(11) 0.0222(12) -0.0051(9) 0.0019(9) -0.0040(9)
C33 0.0173(11) 0.0257(12) 0.0245(12) -0.0104(10) 0.0015(9) -0.0020(9)
C34 0.0232(12) 0.0200(11) 0.0210(12) -0.0078(9) -0.0068(9) 0.0042(9)
C35 0.0255(12) 0.0160(11) 0.0236(12) -0.0045(9) -0.0050(10) -0.0028(9)
C36 0.0174(10) 0.0176(11) 0.0170(11) -0.0038(9) -0.0027(8) -0.0023(9)
C41 0.0189(10) 0.0137(10) 0.0127(10) -0.0008(8) -0.0021(8) -0.0049(8)
C42 0.0214(11) 0.0198(11) 0.0162(11) -0.0053(9) -0.0020(9) -0.0006(9)
C43 0.0310(13) 0.0224(12) 0.0148(11) -0.0061(9) -0.0019(9) -0.0059(10)
C44 0.0298(13) 0.0231(12) 0.0169(11) 0.0002(9) -0.0083(10) -0.0108(10)
C45 0.0202(12) 0.0295(13) 0.0218(12) -0.0012(10) -0.0060(9) -0.0034(10)
C46 0.0193(11) 0.0232(12) 0.0178(11) -0.0039(9) -0.0001(9) -0.0016(9)
C99 0.0352(15) 0.0381(16) 0.0309(15) -0.0164(13) -0.0066(12) -0.0066(12)
Cl1 0.0355(4) 0.0403(4) 0.0293(3) -0.0138(3) -0.0014(3) -0.0064(3)
Cl2 0.0342(3) 0.0411(4) 0.0271(3) -0.0179(3) -0.0028(3) -0.0043(3)

loop_
_atom_type_symbol
_atom_type_description
_atom_type_scat_dispersion_real
_atom_type_scat_dispersion_imag
_atom_type_scat_source
C C 0.0033 0.0016 'International Tables Vol C Tables 4.2.6.8 and 6.1.1.4'
H H 0.0000 0.0000 'International Tables Vol C Tables 4.2.6.8 and 6.1.1.4'
N N 0.0061 0.0033 'International Tables Vol C Tables 4.2.6.8 and 6.1.1.4'
O O 0.0106 0.0060 'International Tables Vol C Tables 4.2.6.8 and 6.1.1.4'
P P 0.1023 0.0942 'International Tables Vol C Tables 4.2.6.8 and 6.1.1.4'
Br Br -0.2901 2.4595 'International Tables Vol C Tables 4.2.6.8 and 6.1.1.4'
Pd Pd -0.9988 1.0072 'International Tables Vol C Tables 4.2.6.8 and 6.1.1.4'
Cl Cl 0.1484 0.1585 'International Tables Vol C Tables 4.2.6.8 and 6.1.1.4'

loop_
_geom_angle_atom_site_label_1
_geom_angle_atom_site_label_2
_geom_angle_atom_site_label_3
_geom_angle
C1 Pd1 N1 87.11(8)
C1 Pd1 P1 87.88(6)
N1 Pd1 P1 172.43(5)
C1 Pd1 Br1 173.12(6)
N1 Pd1 Br1 86.01(5)
P1 Pd1 Br1 98.970(17)
C6 N1 Pd1 118.00(14)
C41 P1 C21 103.70(10)
C41 P1 C31 103.17(10)
C21 P1 C31 102.48(10)
C41 P1 Pd1 113.83(7)
C21 P1 Pd1 120.77(7)
C31 P1 Pd1 110.94(7)
C10 C1 C2 119.2(2)
C10 C1 Pd1 120.16(17)
C2 C1 Pd1 120.46(16)
C7 C2 C1 119.4(2)
C7 C2 C3 119.7(2)
C1 C2 C3 120.84(19)
C4 C3 C14 119.6(2)
C4 C3 C2 119.78(19)
C14 C3 C2 120.55(19)
C3 C4 C11 118.7(2)
C3 C4 C5 123.50(19)
C11 C4 C5 117.76(19)
C4 C5 C6 115.70(18)
N1 C6 C5 112.91(18)
C8 C7 C2 120.8(2)
C9 C8 C7 119.7(2)
C8 C9 C10 120.0(2)
C9 C10 C1 120.8(2)
C12 C11 C4 121.9(2)
O1 C12 C11 125.2(2)
O1 C12 C13 115.38(19)
C11 C12 C13 119.4(2)
O2 C13 C14 125.9(2)
O2 C13 C12 114.71(19)
C14 C13 C12 119.4(2)
C13 C14 C3 121.0(2)
C12 O1 C15 116.68(17)
C13 O2 C16 117.54(18)
C22 C21 C26 118.6(2)
C22 C21 P1 121.79(17)
C26 C21 P1 119.62(17)
C23 C22 C21 120.5(2)
C24 C23 C22 120.5(2)
C23 C24 C25 119.7(2)
C26 C25 C24 120.1(2)
C25 C26 C21 120.7(2)
C36 C31 C32 118.7(2)
C36 C31 P1 117.76(17)
C32 C31 P1 123.44(17)
C33 C32 C31 120.3(2)
C34 C33 C32 120.5(2)
C33 C34 C35 119.5(2)
C36 C35 C34 120.2(2)
C35 C36 C31 120.8(2)
C46 C41 C42 118.8(2)
C46 C41 P1 119.74(18)
C42 C41 P1 121.41(17)
C43 C42 C41 120.7(2)
C44 C43 C42 120.1(2)
C43 C44 C45 119.7(2)
C44 C45 C46 120.4(2)
C41 C46 C45 120.3(2)
Cl2 C99 Cl1 111.48(16)

loop_
_geom_bond_atom_site_label_1
_geom_bond_atom_site_label_2
_geom_bond_distance
Pd1 C1 1.992(2)
Pd1 N1 2.1267(19)
Pd1 P1 2.2701(6)
Pd1 Br1 2.5511(3)
N1 C6 1.485(3)
P1 C41 1.823(2)
P1 C21 1.824(2)
P1 C31 1.827(2)
C1 C10 1.401(3)
C1 C2 1.402(3)
C2 C7 1.399(3)
C2 C3 1.495(3)
C3 C4 1.395(3)
C3 C14 1.411(3)
C4 C11 1.402(3)
C4 C5 1.515(3)
C5 C6 1.530(3)
C7 C8 1.393(3)
C8 C9 1.388(3)
C9 C10 1.389(3)
C11 C12 1.377(3)
C12 O1 1.368(3)
C12 C13 1.411(3)
C13 O2 1.370(3)
C13 C14 1.382(3)
C15 O1 1.426(3)
C16 O2 1.420(3)
C21 C22 1.395(3)
C21 C26 1.401(3)
C22 C23 1.389(3)
C23 C24 1.387(4)
C24 C25 1.387(3)
C25 C26 1.387(3)
C31 C36 1.393(3)
C31 C32 1.400(3)
C32 C33 1.390(3)
C33 C34 1.386(4)
C34 C35 1.390(3)
C35 C36 1.388(3)
C41 C46 1.389(3)
C41 C42 1.396(3)
C42 C43 1.387(3)
C43 C44 1.384(4)
C44 C45 1.385(4)
C45 C46 1.393(3)
C99 Cl2 1.769(3)
C99 Cl1 1.770(3)

loop_
_geom_hbond_atom_site_label_D
_geom_hbond_atom_site_label_H
_geom_hbond_atom_site_label_A
_geom_hbond_distance_DH
_geom_hbond_distance_HA
_geom_hbond_distance_DA
_geom_hbond_angle_DHA
_geom_hbond_site_symmetry_A
C99 H99B Br1 0.99 2.89 3.766(3) 147.6 .
C44 H44 O1 0.95 2.52 3.319(3) 141.2 2_756
C44 H44 O2 0.95 2.58 3.440(3) 151.4 2_756
